data_7052371
loop_
_publ_author_name
'Gautrot, Julien E.'
'Hodge, Philip'
'Cupertino, Domenico'
'Helliwell, Madeleine'

_publ_section_title
;
 Experimental evidence for carbonyl?? electron cloud interactions
;
_journal_issue 12
_journal_name_full 'New Journal of Chemistry'
_journal_page_first 1801
_journal_paper_doi 10.1039/b608628d
_journal_volume 30
_journal_year 2006
_chemical_formula_sum 'C22 H12 O2 S2'
_chemical_formula_weight 372.44
_chemical_name_systematic
;
?
;
_space_group_IT_number 14
_symmetry_cell_setting monoclinic
_symmetry_space_group_name_Hall '-P 2yn'
_symmetry_space_group_name_H-M 'P 1 21/n 1'
_atom_sites_solution_hydrogens geom
_atom_sites_solution_primary direct
_atom_sites_solution_secondary difmap
_audit_creation_method SHELXL-97
_cell_angle_alpha 90.00
_cell_angle_beta 91.289(10)
_cell_angle_gamma 90.00
_cell_formula_units_Z 4
_cell_length_a 3.973(3)
_cell_length_b 10.960(7)
_cell_length_c 36.13(2)
_cell_measurement_reflns_used 2350
_cell_measurement_temperature 100(2)
_cell_measurement_theta_max 26.61
_cell_measurement_theta_min 2.26
_cell_volume 1572.8(18)
_computing_cell_refinement 'Bruker SMART'
_computing_data_collection 'Bruker SMART'
_computing_data_reduction 'Bruker SAINT'
_computing_molecular_graphics 'Bruker SHELXTL'
_computing_publication_material 'Bruker SHELXTL'
_computing_structure_refinement 'Bruker SHELXTL'
_computing_structure_solution 'Bruker SHELXTL'
_diffrn_ambient_temperature 100(2)
_diffrn_measured_fraction_theta_full 0.977
_diffrn_measured_fraction_theta_max 0.977
_diffrn_measurement_device_type 'CCD area detector'
_diffrn_measurement_method 'phi and omega scans'
_diffrn_radiation_monochromator graphite
_diffrn_radiation_source 'fine-focus sealed tube'
_diffrn_radiation_type MoK\a
_diffrn_radiation_wavelength 0.71073
_diffrn_reflns_av_R_equivalents 0.0421
_diffrn_reflns_av_sigmaI/netI 0.0526
_diffrn_reflns_limit_h_max 4
_diffrn_reflns_limit_h_min -5
_diffrn_reflns_limit_k_max 13
_diffrn_reflns_limit_k_min -8
_diffrn_reflns_limit_l_max 45
_diffrn_reflns_limit_l_min -44
_diffrn_reflns_number 8807
_diffrn_reflns_theta_full 26.74
_diffrn_reflns_theta_max 26.74
_diffrn_reflns_theta_min 1.94
_exptl_absorpt_coefficient_mu 0.353
_exptl_absorpt_correction_T_max 0.9791
_exptl_absorpt_correction_T_min 0.9014
_exptl_absorpt_correction_type multi-scan
_exptl_absorpt_process_details SADABS
_exptl_crystal_colour red
_exptl_crystal_density_diffrn 1.573
_exptl_crystal_density_method 'not measured'
_exptl_crystal_description needle
_exptl_crystal_F_000 768
_exptl_crystal_size_max 0.30
_exptl_crystal_size_mid 0.06
_exptl_crystal_size_min 0.06
_refine_diff_density_max 0.392
_refine_diff_density_min -0.443
_refine_diff_density_rms 0.067
_refine_ls_extinction_method none
_refine_ls_goodness_of_fit_ref 1.036
_refine_ls_hydrogen_treatment constr
_refine_ls_matrix_type full
_refine_ls_number_parameters 243
_refine_ls_number_reflns 3244
_refine_ls_number_restraints 8
_refine_ls_restrained_S_all 1.050
_refine_ls_R_factor_all 0.0605
_refine_ls_R_factor_gt 0.0425
_refine_ls_shift/su_max 0.005
_refine_ls_shift/su_mean 0.000
_refine_ls_structure_factor_coef Fsqd
_refine_ls_weighting_details 'calc w=1/[\s^2^(Fo^2^)+(0.0461P)^2^+0.9422P] where P=(Fo^2^+2Fc^2^)/3'
_refine_ls_weighting_scheme calc
_refine_ls_wR_factor_gt 0.0983
_refine_ls_wR_factor_ref 0.1048
_reflns_number_gt 2517
_reflns_number_total 3244
_reflns_threshold_expression >2sigma(I)
_cod_data_source_file b608628d.txt
_cod_data_source_block s1893absb
_cod_depositor_comments
;
The following automatic conversions were performed:
'_symmetry_cell_setting' value 'Monoclinic' changed to 'monoclinic'
according to '/home/saulius/struct/CIF-dictionaries/cif_core.dic'
dictionary named 'cif_core.dic' version 2.4.1 from 2010-06-29.

Automatic conversion script
Id: cif_fix_enum 1527 2010-12-29 10:47:43Z saulius 
;
_cod_original_cell_volume 1572.7(17)
_cod_original_sg_symbol_H-M 'P2(1)/n '
_cod_database_code 7052371

loop_
_symmetry_equiv_pos_as_xyz
'x, y, z'
'-x+1/2, y+1/2, -z+1/2'
'-x, -y, -z'
'x-1/2, -y-1/2, z-1/2'

loop_
_atom_site_label
_atom_site_type_symbol
_atom_site_fract_x
_atom_site_fract_y
_atom_site_fract_z
_atom_site_U_iso_or_equiv
_atom_site_adp_type
_atom_site_occupancy
_atom_site_symmetry_multiplicity
_atom_site_calc_flag
_atom_site_refinement_flags
_atom_site_disorder_assembly
_atom_site_disorder_group
S1 S 0.16128(17) 1.37412(6) 0.099838(18) 0.02281(17) Uani 1 1 d . . .
S2 S 0.92252(19) 0.81090(6) 0.016902(19) 0.01798(18) Uani 0.91 1 d PD A 1
C20A C 0.880(6) 0.7840(19) 0.0241(6) 0.018(3) Uiso 0.09 1 d PD A 2
H20A H 0.9912 0.8458 0.0106 0.022 Uiso 0.09 1 calc PR A 2
O1 O 1.0009(4) 0.77111(15) 0.13215(4) 0.0181(4) Uani 1 1 d . . .
O2 O 0.1612(4) 1.10552(15) 0.18273(4) 0.0192(4) Uani 1 1 d . . .
C1 C 0.4590(6) 1.1484(2) 0.11145(6) 0.0147(5) Uani 1 1 d . . .
C2 C 0.5160(6) 1.1386(2) 0.07370(7) 0.0184(5) Uani 1 1 d . . .
H2 H 0.4970 1.2094 0.0586 0.022 Uiso 1 1 calc R . .
C3 C 0.5992(6) 1.0289(2) 0.05766(6) 0.0175(5) Uani 1 1 d . . .
H3 H 0.6132 1.0245 0.0315 0.021 Uiso 1 1 calc R . .
C4 C 0.6635(6) 0.9243(2) 0.07855(6) 0.0143(5) Uani 1 1 d . A .
C5 C 0.6337(5) 0.9348(2) 0.11710(6) 0.0141(5) Uani 1 1 d . . .
C6 C 0.7775(6) 0.8385(2) 0.14234(6) 0.0140(5) Uani 1 1 d . . .
C7 C 0.6698(6) 0.8351(2) 0.18121(6) 0.0150(5) Uani 1 1 d . . .
C8 C 0.7602(6) 0.7368(2) 0.20368(6) 0.0174(5) Uani 1 1 d . . .
H8 H 0.8885 0.6716 0.1939 0.021 Uiso 1 1 calc R . .
C9 C 0.6638(6) 0.7340(2) 0.24004(7) 0.0187(5) Uani 1 1 d . . .
H9 H 0.7208 0.6659 0.2552 0.022 Uiso 1 1 calc R . .
C10 C 0.4834(6) 0.8305(2) 0.25466(7) 0.0195(5) Uani 1 1 d . . .
H10 H 0.4206 0.8288 0.2799 0.023 Uiso 1 1 calc R . .
C11 C 0.3948(6) 0.9293(2) 0.23262(6) 0.0179(5) Uani 1 1 d . . .
H11 H 0.2728 0.9954 0.2428 0.022 Uiso 1 1 calc R . .
C12 C 0.4845(6) 0.9316(2) 0.19564(6) 0.0145(5) Uani 1 1 d . . .
C13 C 0.3749(6) 1.0348(2) 0.17169(6) 0.0146(5) Uani 1 1 d . . .
C14 C 0.5020(6) 1.0417(2) 0.13324(6) 0.0140(5) Uani 1 1 d . . .
C15 C 0.3838(6) 1.2694(2) 0.12646(6) 0.0164(5) Uani 1 1 d . . .
C16 C 0.5024(6) 1.3241(2) 0.15875(6) 0.0169(5) Uani 1 1 d . . .
H16 H 0.6367 1.2836 0.1770 0.020 Uiso 1 1 calc R . .
C17 C 0.4005(7) 1.4468(2) 0.16132(8) 0.0266(6) Uani 1 1 d . . .
H17 H 0.4567 1.4974 0.1819 0.032 Uiso 1 1 calc R . .
C18 C 0.2161(7) 1.4858(2) 0.13192(8) 0.0272(6) Uani 1 1 d . . .
H18 H 0.1275 1.5660 0.1294 0.033 Uiso 1 1 calc R . .
C19 C 0.7288(6) 0.8097(2) 0.05896(6) 0.0156(5) Uani 1 1 d D . .
C20 C 0.6184(13) 0.6921(4) 0.06576(13) 0.0191(11) Uani 0.91 1 d PD A 1
H20 H 0.5033 0.6707 0.0876 0.023 Uiso 0.91 1 calc PR A 1
S2A S 0.570(4) 0.6848(13) 0.0721(4) 0.018(3) Uiso 0.09 1 d PD A 2
C21 C 0.6877(6) 0.6085(2) 0.03856(7) 0.0230(6) Uani 1 1 d D . .
H21 H 0.6259 0.5248 0.0395 0.028 Uiso 1 1 calc R A 1
C22 C 0.8550(7) 0.6603(2) 0.01034(7) 0.0243(6) Uani 1 1 d D A .
H22 H 0.9264 0.6167 -0.0108 0.029 Uiso 1 1 calc R B 1

loop_
_atom_site_aniso_label
_atom_site_aniso_U_11
_atom_site_aniso_U_22
_atom_site_aniso_U_33
_atom_site_aniso_U_23
_atom_site_aniso_U_13
_atom_site_aniso_U_12
S1 0.0267(4) 0.0165(3) 0.0254(4) 0.0045(3) 0.0038(3) 0.0049(3)
S2 0.0226(4) 0.0168(4) 0.0147(3) -0.0002(3) 0.0036(3) 0.0006(3)
O1 0.0220(9) 0.0139(9) 0.0186(9) -0.0009(7) 0.0012(7) 0.0024(7)
O2 0.0216(9) 0.0161(9) 0.0200(9) -0.0003(7) 0.0045(7) 0.0020(7)
C1 0.0144(12) 0.0119(12) 0.0176(12) -0.0001(9) -0.0011(9) 0.0009(9)
C2 0.0224(13) 0.0142(12) 0.0186(12) 0.0042(10) -0.0005(10) -0.0002(10)
C3 0.0229(13) 0.0158(12) 0.0137(12) -0.0006(9) 0.0001(10) -0.0002(10)
C4 0.0135(11) 0.0131(12) 0.0164(12) -0.0010(9) 0.0000(9) -0.0005(9)
C5 0.0131(11) 0.0129(12) 0.0161(12) 0.0011(9) 0.0002(9) -0.0020(9)
C6 0.0151(12) 0.0100(11) 0.0171(12) -0.0013(9) -0.0003(9) -0.0022(9)
C7 0.0142(12) 0.0149(12) 0.0158(12) -0.0002(9) -0.0022(9) -0.0031(9)
C8 0.0178(12) 0.0160(12) 0.0183(12) 0.0009(9) -0.0009(9) -0.0006(10)
C9 0.0197(12) 0.0188(13) 0.0176(12) 0.0057(10) -0.0031(9) -0.0024(10)
C10 0.0192(12) 0.0267(14) 0.0127(12) 0.0032(10) -0.0003(9) -0.0030(10)
C11 0.0176(12) 0.0187(13) 0.0175(12) -0.0011(10) 0.0014(9) -0.0019(10)
C12 0.0147(11) 0.0138(11) 0.0150(11) -0.0008(9) -0.0013(9) -0.0041(9)
C13 0.0155(12) 0.0113(11) 0.0168(12) -0.0019(9) 0.0002(9) -0.0035(9)
C14 0.0134(11) 0.0134(12) 0.0152(12) 0.0002(9) -0.0025(9) -0.0007(9)
C15 0.0188(12) 0.0137(12) 0.0169(12) 0.0041(9) 0.0033(9) -0.0010(9)
C16 0.0210(12) 0.0135(11) 0.0164(12) -0.0009(9) 0.0038(9) 0.0001(9)
C17 0.0334(15) 0.0198(13) 0.0272(14) -0.0081(11) 0.0127(12) -0.0083(11)
C18 0.0345(15) 0.0093(12) 0.0386(16) 0.0007(11) 0.0170(13) 0.0010(11)
C19 0.0157(12) 0.0167(12) 0.0144(12) -0.0009(9) -0.0010(9) 0.0017(9)
C20 0.021(2) 0.026(2) 0.011(2) 0.0011(14) 0.0085(15) 0.0031(14)
C21 0.0245(13) 0.0147(13) 0.0296(14) -0.0040(10) -0.0054(11) 0.0024(10)
C22 0.0265(14) 0.0254(14) 0.0211(13) -0.0088(11) -0.0019(11) 0.0094(11)

loop_
_atom_type_symbol
_atom_type_description
_atom_type_scat_dispersion_real
_atom_type_scat_dispersion_imag
_atom_type_scat_source
C C 0.0033 0.0016 'International Tables Vol C Tables 4.2.6.8 and 6.1.1.4'
H H 0.0000 0.0000 'International Tables Vol C Tables 4.2.6.8 and 6.1.1.4'
O O 0.0106 0.0060 'International Tables Vol C Tables 4.2.6.8 and 6.1.1.4'
S S 0.1246 0.1234 'International Tables Vol C Tables 4.2.6.8 and 6.1.1.4'

loop_
_geom_angle_atom_site_label_1
_geom_angle_atom_site_label_2
_geom_angle_atom_site_label_3
_geom_angle
_geom_angle_site_symmetry_1
_geom_angle_site_symmetry_3
_geom_angle_publ_flag
C18 S1 C15 92.46(14) . . ?
C22 S2 C19 92.51(12) . . ?
C19 C20A C22 117.3(16) . . ?
C19 C20A H20A 121.4 . . ?
C22 C20A H20A 121.4 . . ?
C2 C1 C14 117.4(2) . . ?
C2 C1 C15 118.1(2) . . ?
C14 C1 C15 124.3(2) . . ?
C3 C2 C1 121.7(2) . . ?
C3 C2 H2 119.2 . . ?
C1 C2 H2 119.2 . . ?
C2 C3 C4 122.2(2) . . ?
C2 C3 H3 118.9 . . ?
C4 C3 H3 118.9 . . ?
C3 C4 C5 116.8(2) . . ?
C3 C4 C19 118.4(2) . . ?
C5 C4 C19 124.6(2) . . ?
C4 C5 C14 121.1(2) . . ?
C4 C5 C6 120.4(2) . . ?
C14 C5 C6 118.1(2) . . ?
O1 C6 C7 120.0(2) . . ?
O1 C6 C5 120.9(2) . . ?
C7 C6 C5 118.8(2) . . ?
C8 C7 C12 120.0(2) . . ?
C8 C7 C6 119.9(2) . . ?
C12 C7 C6 120.1(2) . . ?
C9 C8 C7 120.0(2) . . ?
C9 C8 H8 120.0 . . ?
C7 C8 H8 120.0 . . ?
C8 C9 C10 120.2(2) . . ?
C8 C9 H9 119.9 . . ?
C10 C9 H9 119.9 . . ?
C11 C10 C9 120.2(2) . . ?
C11 C10 H10 119.9 . . ?
C9 C10 H10 119.9 . . ?
C10 C11 C12 119.9(2) . . ?
C10 C11 H11 120.0 . . ?
C12 C11 H11 120.0 . . ?
C11 C12 C7 119.6(2) . . ?
C11 C12 C13 119.7(2) . . ?
C7 C12 C13 120.7(2) . . ?
O2 C13 C12 119.3(2) . . ?
O2 C13 C14 121.6(2) . . ?
C12 C13 C14 118.7(2) . . ?
C5 C14 C1 119.7(2) . . ?
C5 C14 C13 118.6(2) . . ?
C1 C14 C13 121.3(2) . . ?
C16 C15 C1 129.4(2) . . ?
C16 C15 S1 109.94(18) . . ?
C1 C15 S1 120.07(18) . . ?
C15 C16 C17 112.1(2) . . ?
C15 C16 H16 123.9 . . ?
C17 C16 H16 123.9 . . ?
C18 C17 C16 113.7(2) . . ?
C18 C17 H17 123.1 . . ?
C16 C17 H17 123.1 . . ?
C17 C18 S1 111.7(2) . . ?
C17 C18 H18 124.2 . . ?
S1 C18 H18 124.2 . . ?
C20 C19 C20A 96.5(9) . . ?
C20 C19 C4 130.6(3) . . ?
C20A C19 C4 132.3(9) . . ?
C20 C19 S2A 9.3(6) . . ?
C20A C19 S2A 105.7(10) . . ?
C4 C19 S2A 121.3(5) . . ?
C20 C19 S2 108.3(2) . . ?
C20A C19 S2 11.8(9) . . ?
C4 C19 S2 120.47(17) . . ?
S2A C19 S2 117.4(5) . . ?
C21 C20 C19 115.1(4) . . ?
C21 C20 H20 122.5 . . ?
C19 C20 H20 122.5 . . ?
C21 S2A C19 95.9(6) . . ?
C22 C21 C20 111.6(3) . . ?
C22 C21 S2A 121.5(5) . . ?
C20 C21 S2A 10.1(6) . . ?
C22 C21 H21 124.2 . . ?
C20 C21 H21 124.2 . . ?
S2A C21 H21 114.2 . . ?
C21 C22 C20A 99.5(9) . . ?
C21 C22 S2 112.5(2) . . ?
C20A C22 S2 13.1(9) . . ?
C21 C22 H22 123.7 . . ?
C20A C22 H22 136.7 . . ?
S2 C22 H22 123.7 . . ?

loop_
_geom_bond_atom_site_label_1
_geom_bond_atom_site_label_2
_geom_bond_distance
_geom_bond_site_symmetry_2
_geom_bond_publ_flag
S1 C18 1.696(3) . ?
S1 C15 1.728(2) . ?
S2 C22 1.689(3) . ?
S2 C19 1.719(3) . ?
C20A C19 1.435(18) . ?
C20A C22 1.447(18) . ?
C20A H20A 0.9500 . ?
O1 C6 1.218(3) . ?
O2 C13 1.223(3) . ?
C1 C2 1.392(3) . ?
C1 C14 1.418(3) . ?
C1 C15 1.466(3) . ?
C2 C3 1.378(3) . ?
C2 H2 0.9500 . ?
C3 C4 1.393(3) . ?
C3 H3 0.9500 . ?
C4 C5 1.405(3) . ?
C4 C19 1.468(3) . ?
C5 C14 1.415(3) . ?
C5 C6 1.499(3) . ?
C6 C7 1.478(3) . ?
C7 C8 1.391(3) . ?
C7 C12 1.396(3) . ?
C8 C9 1.377(3) . ?
C8 H8 0.9500 . ?
C9 C10 1.389(4) . ?
C9 H9 0.9500 . ?
C10 C11 1.385(3) . ?
C10 H10 0.9500 . ?
C11 C12 1.391(3) . ?
C11 H11 0.9500 . ?
C12 C13 1.484(3) . ?
C13 C14 1.491(3) . ?
C15 C16 1.385(3) . ?
C16 C17 1.409(3) . ?
C16 H16 0.9500 . ?
C17 C18 1.346(4) . ?
C17 H17 0.9500 . ?
C18 H18 0.9500 . ?
C19 C20 1.385(6) . ?
C19 S2A 1.584(13) . ?
C20 C21 1.376(5) . ?
C20 H20 0.9500 . ?
S2A C21 1.553(13) . ?
C21 C22 1.354(4) . ?
C21 H21 0.9500 . ?
C22 H22 0.9500 . ?

loop_
_geom_torsion_atom_site_label_1
_geom_torsion_atom_site_label_2
_geom_torsion_atom_site_label_3
_geom_torsion_atom_site_label_4
_geom_torsion
_geom_torsion_site_symmetry_1
_geom_torsion_site_symmetry_2
_geom_torsion_site_symmetry_3
_geom_torsion_site_symmetry_4
_geom_torsion_publ_flag
C14 C1 C2 C3 2.3(3) . . . . ?
C15 C1 C2 C3 177.8(2) . . . . ?
C1 C2 C3 C4 -6.4(4) . . . . ?
C2 C3 C4 C5 1.1(3) . . . . ?
C2 C3 C4 C19 176.1(2) . . . . ?
C3 C4 C5 C14 8.1(3) . . . . ?
C19 C4 C5 C14 -166.6(2) . . . . ?
C3 C4 C5 C6 -164.9(2) . . . . ?
C19 C4 C5 C6 20.5(3) . . . . ?
C4 C5 C6 O1 21.8(3) . . . . ?
C14 C5 C6 O1 -151.3(2) . . . . ?
C4 C5 C6 C7 -164.6(2) . . . . ?
C14 C5 C6 C7 22.2(3) . . . . ?
O1 C6 C7 C8 -15.8(3) . . . . ?
C5 C6 C7 C8 170.6(2) . . . . ?
O1 C6 C7 C12 162.7(2) . . . . ?
C5 C6 C7 C12 -10.9(3) . . . . ?
C12 C7 C8 C9 0.7(3) . . . . ?
C6 C7 C8 C9 179.2(2) . . . . ?
C7 C8 C9 C10 -1.6(4) . . . . ?
C8 C9 C10 C11 1.0(4) . . . . ?
C9 C10 C11 C12 0.5(4) . . . . ?
C10 C11 C12 C7 -1.3(3) . . . . ?
C10 C11 C12 C13 177.1(2) . . . . ?
C8 C7 C12 C11 0.8(3) . . . . ?
C6 C7 C12 C11 -177.8(2) . . . . ?
C8 C7 C12 C13 -177.6(2) . . . . ?
C6 C7 C12 C13 3.8(3) . . . . ?
C11 C12 C13 O2 -12.4(3) . . . . ?
C7 C12 C13 O2 166.0(2) . . . . ?
C11 C12 C13 C14 174.0(2) . . . . ?
C7 C12 C13 C14 -7.6(3) . . . . ?
C4 C5 C14 C1 -12.2(3) . . . . ?
C6 C5 C14 C1 160.9(2) . . . . ?
C4 C5 C14 C13 160.9(2) . . . . ?
C6 C5 C14 C13 -26.0(3) . . . . ?
C2 C1 C14 C5 6.8(3) . . . . ?
C15 C1 C14 C5 -168.5(2) . . . . ?
C2 C1 C14 C13 -166.1(2) . . . . ?
C15 C1 C14 C13 18.7(4) . . . . ?
O2 C13 C14 C5 -154.4(2) . . . . ?
C12 C13 C14 C5 19.0(3) . . . . ?
O2 C13 C14 C1 18.5(3) . . . . ?
C12 C13 C14 C1 -168.1(2) . . . . ?
C2 C1 C15 C16 -137.2(3) . . . . ?
C14 C1 C15 C16 38.0(4) . . . . ?
C2 C1 C15 S1 33.3(3) . . . . ?
C14 C1 C15 S1 -151.50(19) . . . . ?
C18 S1 C15 C16 -1.76(19) . . . . ?
C18 S1 C15 C1 -174.0(2) . . . . ?
C1 C15 C16 C17 173.2(2) . . . . ?
S1 C15 C16 C17 1.9(3) . . . . ?
C15 C16 C17 C18 -1.1(3) . . . . ?
C16 C17 C18 S1 -0.3(3) . . . . ?
C15 S1 C18 C17 1.2(2) . . . . ?
C22 C20A C19 C20 1.4(18) . . . . ?
C22 C20A C19 C4 -170.2(8) . . . . ?
C22 C20A C19 S2A -0.3(18) . . . . ?
C22 C20A C19 S2 -173(6) . . . . ?
C3 C4 C19 C20 -138.1(4) . . . . ?
C5 C4 C19 C20 36.4(5) . . . . ?
C3 C4 C19 C20A 30.8(14) . . . . ?
C5 C4 C19 C20A -154.7(13) . . . . ?
C3 C4 C19 S2A -137.9(7) . . . . ?
C5 C4 C19 S2A 36.7(8) . . . . ?
C3 C4 C19 S2 31.6(3) . . . . ?
C5 C4 C19 S2 -153.92(19) . . . . ?
C22 S2 C19 C20 -0.5(3) . . . . ?
C22 S2 C19 C20A 5(5) . . . . ?
C22 S2 C19 C4 -172.2(2) . . . . ?
C22 S2 C19 S2A -2.4(7) . . . . ?
C20A C19 C20 C21 -1.0(11) . . . . ?
C4 C19 C20 C21 170.8(3) . . . . ?
S2A C19 C20 C21 169(5) . . . . ?
S2 C19 C20 C21 0.2(5) . . . . ?
C20 C19 S2A C21 -9(4) . . . . ?
C20A C19 S2A C21 1.4(12) . . . . ?
C4 C19 S2A C21 172.7(4) . . . . ?
S2 C19 S2A C21 3.0(10) . . . . ?
C19 C20 C21 C22 0.3(5) . . . . ?
C19 C20 C21 S2A -170(5) . . . . ?
C19 S2A C21 C22 -2.6(10) . . . . ?
C19 S2A C21 C20 8(4) . . . . ?
C20 C21 C22 C20A 0.5(10) . . . . ?
S2A C21 C22 C20A 2.5(14) . . . . ?
C20 C21 C22 S2 -0.7(4) . . . . ?
S2A C21 C22 S2 1.3(7) . . . . ?
C19 C20A C22 C21 -1.2(18) . . . . ?
C19 C20A C22 S2 174(6) . . . . ?
C19 S2 C22 C21 0.7(2) . . . . ?
C19 S2 C22 C20A -5(4) . . . . ?
